data_1521011
loop_
_publ_author_name
'Fiquet, G.'
'Dewaele, A.'
'Andrault, D.'
'Kunz, M.'
'le Bihan, M.T.'

_publ_section_title
;
 Thermoelastic properties and crystal structure of Mg Si O3 perovskite at
 lower mantle pressure and temperature conditions
;
_journal_name_full 'Geophysical Research Letters'
_journal_page_first 21
_journal_page_last 24
_journal_volume 27
_journal_year 2000
_chemical_formula_sum 'Mg O3 Si'
_chemical_name_systematic 'Mg (Si O3)'
_space_group_IT_number 62
_symmetry_space_group_name_Hall '-P 2c 2ab'
_symmetry_space_group_name_H-M 'P b n m'
_cell_angle_alpha 90
_cell_angle_beta 90
_cell_angle_gamma 90
_cell_formula_units_Z 4
_cell_length_a 4.4449
_cell_length_b 4.6648
_cell_length_c 6.4544
_cell_volume 133.829
_citation_journal_id_ASTM GPRLAJ
_cod_data_source_file Fiquet_GPRLAJ_2000_1107.cif
_cod_data_source_block Mg1O3Si1
_cod_original_cell_volume 133.8292
_cod_original_sg_symbol_Hall '-P 2ac 2n (z,x,y)'
_cod_original_formula_sum 'Mg1 O3 Si1'
_cod_database_code 1521011

loop_
_symmetry_equiv_pos_as_xyz
x,y,z
x+1/2,-y+1/2,-z
-x+1/2,y+1/2,-z+1/2
-x,-y,z+1/2
-x,-y,-z
-x-1/2,y-1/2,z
x-1/2,-y-1/2,z-1/2
x,y,-z-1/2

loop_
_atom_site_label
_atom_site_type_symbol
_atom_site_fract_x
_atom_site_fract_y
_atom_site_fract_z
_atom_site_occupancy
_atom_site_U_iso_or_equiv
O1 O-2 0.1069 0.4755 0.25 1 0.0
Mg1 Mg+2 0.5182 0.5817 0.25 1 0.0
Si1 Si+4 0.5 0 0.5 1 0.0
O2 O-2 0.1883 0.1939 0.5621 1 0.0
